data_7158351
loop_
_publ_author_name
'Thomas Passia, Marco'
'Sch\"obel, Jan-Hendrik'
'Julian Lentelink, Niklas'
'Truong, Khai-Nghi'
'Rissanen, Kari'
'Bolm, Carsten'

_publ_section_title
;
 Synthesis of trifluoromethyl-substituted 1,2,6-thiadiazine 1-oxides from
 sulfonimidamides under mechanochemical conditions.
;
_journal_issue 43
_journal_name_full 'Organic &amp; biomolecular chemistry'
_journal_page_first 9470
_journal_page_last 9475
_journal_paper_doi 10.1039/d1ob01912k
_journal_volume 19
_journal_year 2021
_chemical_formula_moiety 'C11 H8 Br F3 N2 O S'
_chemical_formula_sum 'C11 H8 Br F3 N2 O S'
_chemical_formula_weight 353.16
_chemical_name_systematic 8
_space_group_crystal_system triclinic
_space_group_IT_number 2
_space_group_name_Hall '-P 1'
_space_group_name_H-M_alt 'P -1'
_atom_sites_solution_hydrogens geom
_audit_creation_method SHELXL-2017/1
_audit_update_record
;
2021-09-13 deposited with the CCDC.	2021-10-20 downloaded from the CCDC.
;
_cell_angle_alpha 90.867(2)
_cell_angle_beta 102.061(2)
_cell_angle_gamma 115.696(3)
_cell_formula_units_Z 2
_cell_length_a 7.6104(12)
_cell_length_b 7.8056(14)
_cell_length_c 12.0015(19)
_cell_measurement_reflns_used 1648
_cell_measurement_temperature 120(2)
_cell_measurement_theta_max 26.3690
_cell_measurement_theta_min 2.9210
_cell_volume 623.71(18)
_computing_cell_refinement 'CrysAlisPro 1.171.39.43c (Rigaku OD, 2018)'
_computing_data_collection 'CrysAlisPro 1.171.39.43c (Rigaku OD, 2018)'
_computing_data_reduction 'CrysAlisPro 1.171.39.43c (Rigaku OD, 2018)'
_computing_molecular_graphics 'PLATON (Spek, 2009)'
_computing_structure_refinement 'SHELXL-2017/1 (Sheldrick, 2017)'
_computing_structure_solution 'SHELXS2013 (Sheldrick, 2015)'
_diffrn_ambient_temperature 120(2)
_diffrn_detector 'CCD plate'
_diffrn_detector_type Atlas
_diffrn_measured_fraction_theta_full 1.000
_diffrn_measured_fraction_theta_max 1.000
_diffrn_measurement_device 'four-circle diffractometer'
_diffrn_measurement_device_type 'SuperNova, Dual, Cu at home/near, Atlas'
_diffrn_measurement_method '\w scans'
_diffrn_radiation_monochromator mirror
_diffrn_radiation_type MoK\a
_diffrn_radiation_wavelength 0.71073
_diffrn_reflns_av_R_equivalents 0.0406
_diffrn_reflns_av_unetI/netI 0.0686
_diffrn_reflns_Laue_measured_fraction_full 1.000
_diffrn_reflns_Laue_measured_fraction_max 1.000
_diffrn_reflns_limit_h_max 9
_diffrn_reflns_limit_h_min -8
_diffrn_reflns_limit_k_max 9
_diffrn_reflns_limit_k_min -8
_diffrn_reflns_limit_l_max 14
_diffrn_reflns_limit_l_min -14
_diffrn_reflns_number 4226
_diffrn_reflns_point_group_measured_fraction_full 1.000
_diffrn_reflns_point_group_measured_fraction_max 1.000
_diffrn_reflns_theta_full 25.242
_diffrn_reflns_theta_max 25.248
_diffrn_reflns_theta_min 2.917
_diffrn_source 'micro-focus sealed X-ray tube'
_diffrn_source_type 'SuperNova (Mo) X-ray Source'
_exptl_absorpt_coefficient_mu 3.492
_exptl_absorpt_correction_T_max 1.000
_exptl_absorpt_correction_T_min 0.756
_exptl_absorpt_correction_type gaussian
_exptl_absorpt_process_details
;
CrysAlisPro 1.171.40.84a (Rigaku Oxford Diffraction, 2020)
Numerical absorption correction based on gaussian integration over
a multifaceted crystal model
Empirical absorption correction using spherical harmonics,
implemented in SCALE3 ABSPACK scaling algorithm.
;
_exptl_crystal_colour colourless
_exptl_crystal_density_diffrn 1.880
_exptl_crystal_description plate
_exptl_crystal_F_000 348
_exptl_crystal_size_max 0.28
_exptl_crystal_size_mid 0.20
_exptl_crystal_size_min 0.06
_refine_diff_density_max 1.236
_refine_diff_density_min -0.622
_refine_diff_density_rms 0.134
_refine_ls_extinction_method none
_refine_ls_goodness_of_fit_ref 1.071
_refine_ls_hydrogen_treatment constr
_refine_ls_matrix_type full
_refine_ls_number_parameters 173
_refine_ls_number_reflns 2261
_refine_ls_number_restraints 0
_refine_ls_restrained_S_all 1.071
_refine_ls_R_factor_all 0.0693
_refine_ls_R_factor_gt 0.0527
_refine_ls_shift/su_max 0.001
_refine_ls_shift/su_mean 0.000
_refine_ls_structure_factor_coef Fsqd
_refine_ls_weighting_details 'w=1/[\s^2^(Fo^2^)+(0.0630P)^2^] where P=(Fo^2^+2Fc^2^)/3'
_refine_ls_weighting_scheme calc
_refine_ls_wR_factor_gt 0.1167
_refine_ls_wR_factor_ref 0.1262
_reflns_Friedel_coverage 0.000
_reflns_number_gt 1815
_reflns_number_total 2261
_reflns_threshold_expression 'I > 2\s(I)'
_cod_data_source_file d1ob01912k2.cif
_cod_data_source_block 8
_cod_depositor_comments 'Adding full bibliography for 7158350--7158351.cif.'
_cod_database_code 7158351
_shelx_shelxl_version_number 2017/1
_shelx_space_group_comment
;
The symmetry employed for this shelxl refinement is uniquely defined
by the following loop, which should always be used as a source of
symmetry information in preference to the above space-group names.
They are only intended as comments.
;
_shelx_estimated_absorpt_t_min 0.441
_shelx_estimated_absorpt_t_max 0.818
_oxdiff_exptl_absorpt_empirical_full_min 0.794
_oxdiff_exptl_absorpt_empirical_full_max 1.219
_oxdiff_exptl_absorpt_empirical_details
;
Empirical correction (ABSPACK) includes:
- Absorption correction using spherical harmonics
- Frame scaling
;

loop_
_space_group_symop_operation_xyz
'x, y, z'
'-x, -y, -z'

loop_
_atom_site_label
_atom_site_type_symbol
_atom_site_fract_x
_atom_site_fract_y
_atom_site_fract_z
_atom_site_U_iso_or_equiv
_atom_site_adp_type
_atom_site_occupancy
_atom_site_site_symmetry_order
_atom_site_calc_flag
_atom_site_refinement_flags_posn
_atom_site_refinement_flags_adp
_atom_site_refinement_flags_occupancy
_atom_site_disorder_assembly
_atom_site_disorder_group
Br1 Br 0.26035(9) 0.47952(8) 1.11180(4) 0.0343(2) Uani 1 1 d . . . . .
S1 S 0.20851(19) 0.69000(17) 0.74151(10) 0.0225(3) Uani 1 1 d . . . . .
F1 F -0.0099(5) 0.1092(4) 0.7655(3) 0.0376(8) Uani 1 1 d . . . . .
F2 F 0.2028(5) 0.1551(4) 0.9242(3) 0.0408(8) Uani 1 1 d . . . . .
F3 F -0.0820(5) 0.1493(4) 0.9231(3) 0.0383(8) Uani 1 1 d . . . . .
O1 O 0.0386(5) 0.7260(5) 0.7045(3) 0.0283(8) Uani 1 1 d . . . . .
N1 N 0.3644(6) 0.8250(6) 0.8550(4) 0.0261(10) Uani 1 1 d . . . . .
N2 N 0.1440(6) 0.4685(6) 0.7577(3) 0.0222(9) Uani 1 1 d . . . . .
C1 C 0.6601(9) 0.7989(8) 0.3734(5) 0.0346(13) Uani 1 1 d . . . . .
H1A H 0.794838 0.905428 0.399844 0.052 Uiso 1 1 calc R U . . .
H1B H 0.588819 0.826073 0.303315 0.052 Uiso 1 1 calc R U . . .
H1C H 0.670880 0.680863 0.357265 0.052 Uiso 1 1 calc R U . . .
C2 C 0.5473(8) 0.7753(7) 0.4639(4) 0.0261(11) Uani 1 1 d . . . . .
C3 C 0.6403(8) 0.7850(7) 0.5782(4) 0.0267(12) Uani 1 1 d . . . . .
H3 H 0.776568 0.806929 0.597281 0.032 Uiso 1 1 calc R U . . .
C4 C 0.5417(8) 0.7638(7) 0.6641(4) 0.0259(12) Uani 1 1 d . . . . .
H4 H 0.607581 0.770174 0.741705 0.031 Uiso 1 1 calc R U . . .
C5 C 0.3438(8) 0.7331(7) 0.6352(4) 0.0240(11) Uani 1 1 d . . . . .
C6 C 0.2451(8) 0.7226(7) 0.5220(4) 0.0242(11) Uani 1 1 d . . . . .
H6 H 0.109137 0.701651 0.503172 0.029 Uiso 1 1 calc R U . . .
C7 C 0.3481(8) 0.7432(7) 0.4381(4) 0.0271(12) Uani 1 1 d . . . . .
H7 H 0.281619 0.735280 0.360441 0.033 Uiso 1 1 calc R U . . .
C8 C 0.3542(8) 0.7466(7) 0.9522(4) 0.0258(11) Uani 1 1 d . . . . .
H8 H 0.425626 0.830392 1.021556 0.031 Uiso 1 1 calc R U . . .
C9 C 0.2489(8) 0.5534(7) 0.9619(4) 0.0234(11) Uani 1 1 d . . . . .
C10 C 0.1567(7) 0.4216(7) 0.8643(4) 0.0230(11) Uani 1 1 d . . . . .
C11 C 0.0655(8) 0.2070(7) 0.8691(4) 0.0275(12) Uani 1 1 d . . . . .

loop_
_atom_site_aniso_label
_atom_site_aniso_U_11
_atom_site_aniso_U_22
_atom_site_aniso_U_33
_atom_site_aniso_U_23
_atom_site_aniso_U_13
_atom_site_aniso_U_12
Br1 0.0359(4) 0.0374(4) 0.0272(3) 0.0078(2) 0.0051(2) 0.0151(3)
S1 0.0168(7) 0.0202(6) 0.0266(7) 0.0033(5) 0.0037(5) 0.0054(6)
F1 0.041(2) 0.0207(16) 0.0387(19) -0.0014(13) 0.0101(16) 0.0031(15)
F2 0.034(2) 0.0291(17) 0.059(2) 0.0122(15) 0.0060(16) 0.0167(16)
F3 0.033(2) 0.0261(16) 0.054(2) 0.0103(14) 0.0234(16) 0.0053(15)
O1 0.021(2) 0.030(2) 0.036(2) 0.0088(16) 0.0076(16) 0.0122(18)
N1 0.022(3) 0.018(2) 0.031(2) -0.0001(18) 0.0022(19) 0.004(2)
N2 0.015(2) 0.020(2) 0.026(2) 0.0038(17) 0.0059(18) 0.0025(19)
C1 0.031(3) 0.032(3) 0.039(3) 0.000(2) 0.010(3) 0.012(3)
C2 0.022(3) 0.020(3) 0.033(3) 0.000(2) 0.009(2) 0.006(2)
C3 0.017(3) 0.024(3) 0.036(3) 0.005(2) 0.004(2) 0.007(2)
C4 0.018(3) 0.025(3) 0.029(3) 0.007(2) 0.001(2) 0.006(2)
C5 0.025(3) 0.018(3) 0.029(3) 0.006(2) 0.007(2) 0.009(2)
C6 0.017(3) 0.019(2) 0.030(3) 0.001(2) 0.000(2) 0.004(2)
C7 0.027(3) 0.021(3) 0.026(3) 0.000(2) 0.002(2) 0.006(2)
C8 0.017(3) 0.024(3) 0.028(3) -0.003(2) 0.000(2) 0.004(2)
C9 0.020(3) 0.030(3) 0.021(3) 0.004(2) 0.005(2) 0.011(2)
C10 0.012(3) 0.023(3) 0.031(3) 0.004(2) 0.004(2) 0.006(2)
C11 0.021(3) 0.027(3) 0.033(3) 0.007(2) 0.009(2) 0.007(3)

loop_
_atom_type_symbol
_atom_type_description
_atom_type_scat_dispersion_real
_atom_type_scat_dispersion_imag
_atom_type_scat_source
C C 0.0033 0.0016 'International Tables Vol C Tables 4.2.6.8 and 6.1.1.4'
H H 0.0000 0.0000 'International Tables Vol C Tables 4.2.6.8 and 6.1.1.4'
N N 0.0061 0.0033 'International Tables Vol C Tables 4.2.6.8 and 6.1.1.4'
O O 0.0106 0.0060 'International Tables Vol C Tables 4.2.6.8 and 6.1.1.4'
F F 0.0171 0.0103 'International Tables Vol C Tables 4.2.6.8 and 6.1.1.4'
S S 0.1246 0.1234 'International Tables Vol C Tables 4.2.6.8 and 6.1.1.4'
Br Br -0.2901 2.4595 'International Tables Vol C Tables 4.2.6.8 and 6.1.1.4'

loop_
_geom_angle_atom_site_label_1
_geom_angle_atom_site_label_2
_geom_angle_atom_site_label_3
_geom_angle
_geom_angle_site_symmetry_1
_geom_angle_site_symmetry_3
_geom_angle_publ_flag
O1 S1 N1 113.7(2) . . ?
O1 S1 N2 111.9(2) . . ?
N1 S1 N2 110.5(2) . . ?
O1 S1 C5 109.9(2) . . ?
N1 S1 C5 105.9(2) . . ?
N2 S1 C5 104.4(2) . . ?
C8 N1 S1 115.9(4) . . ?
C10 N2 S1 117.6(3) . . ?
C2 C1 H1A 109.5 . . ?
C2 C1 H1B 109.5 . . ?
H1A C1 H1B 109.5 . . ?
C2 C1 H1C 109.5 . . ?
H1A C1 H1C 109.5 . . ?
H1B C1 H1C 109.5 . . ?
C7 C2 C3 118.0(5) . . ?
C7 C2 C1 121.8(5) . . ?
C3 C2 C1 120.3(5) . . ?
C4 C3 C2 122.1(5) . . ?
C4 C3 H3 119.0 . . ?
C2 C3 H3 119.0 . . ?
C3 C4 C5 118.3(5) . . ?
C3 C4 H4 120.8 . . ?
C5 C4 H4 120.8 . . ?
C4 C5 C6 121.5(5) . . ?
C4 C5 S1 119.5(4) . . ?
C6 C5 S1 118.9(4) . . ?
C7 C6 C5 118.6(5) . . ?
C7 C6 H6 120.7 . . ?
C5 C6 H6 120.7 . . ?
C6 C7 C2 121.6(5) . . ?
C6 C7 H7 119.2 . . ?
C2 C7 H7 119.2 . . ?
N1 C8 C9 126.0(5) . . ?
N1 C8 H8 117.0 . . ?
C9 C8 H8 117.0 . . ?
C10 C9 C8 119.8(4) . . ?
C10 C9 Br1 122.5(4) . . ?
C8 C9 Br1 117.4(4) . . ?
N2 C10 C9 124.1(4) . . ?
N2 C10 C11 113.2(4) . . ?
C9 C10 C11 122.6(4) . . ?
F1 C11 F3 107.1(4) . . ?
F1 C11 F2 107.0(4) . . ?
F3 C11 F2 107.5(4) . . ?
F1 C11 C10 112.1(4) . . ?
F3 C11 C10 111.7(4) . . ?
F2 C11 C10 111.1(4) . . ?

loop_
_geom_bond_atom_site_label_1
_geom_bond_atom_site_label_2
_geom_bond_distance
_geom_bond_site_symmetry_2
_geom_bond_publ_flag
Br1 C9 1.893(5) . ?
S1 O1 1.424(3) . ?
S1 N1 1.603(4) . ?
S1 N2 1.607(4) . ?
S1 C5 1.751(5) . ?
F1 C11 1.323(6) . ?
F2 C11 1.334(6) . ?
F3 C11 1.326(6) . ?
N1 C8 1.327(6) . ?
N2 C10 1.331(6) . ?
C1 C2 1.487(7) . ?
C1 H1A 0.9800 . ?
C1 H1B 0.9800 . ?
C1 H1C 0.9800 . ?
C2 C7 1.389(7) . ?
C2 C3 1.390(7) . ?
C3 C4 1.370(7) . ?
C3 H3 0.9500 . ?
C4 C5 1.382(7) . ?
C4 H4 0.9500 . ?
C5 C6 1.391(7) . ?
C6 C7 1.371(7) . ?
C6 H6 0.9500 . ?
C7 H7 0.9500 . ?
C8 C9 1.388(7) . ?
C8 H8 0.9500 . ?
C9 C10 1.385(7) . ?
C10 C11 1.517(7) . ?
